data_4338334
loop_
_publ_author_name
'Chi, Ying-Nan'
'Shen, Pan-Pan'
'Cui, Feng-Yun'
'Lin, Zheng-Guo'
'Chen, Shi-Lu'
'Hu, Chang-Wen'

_publ_section_title
;
 Symmetry Breaking of \a-[H2W12O40](6-) Depends on the Transformation of
 Isopolyoxotungstates.
;
_journal_issue 10
_journal_name_full 'Inorganic chemistry'
_journal_page_first 5029
_journal_page_last 5036
_journal_paper_doi 10.1021/ic500062j
_journal_volume 53
_journal_year 2014
_chemical_formula_sum 'C40 H28 Cu2 N8 O45 W12'
_chemical_formula_weight 3673.98
_chemical_name_systematic
; 
 ? 
;
_space_group_IT_number 15
_symmetry_space_group_name_Hall '-C 2yc'
_symmetry_space_group_name_H-M 'C 1 2/c 1'
_atom_sites_solution_hydrogens geom
_atom_sites_solution_primary direct
_atom_sites_solution_secondary difmap
_audit_creation_method SHELXL-97
_cell_angle_alpha 90.00
_cell_angle_beta 110.1410(10)
_cell_angle_gamma 90.00
_cell_formula_units_Z 4
_cell_length_a 25.7827(12)
_cell_length_b 10.1372(5)
_cell_length_c 25.3918(12)
_cell_measurement_temperature 296(2)
_cell_volume 6230.7(5)
_computing_structure_refinement 'SHELXL-97 (Sheldrick, 1997)'
_computing_structure_solution 'SHELXS-97 (Sheldrick, 1990)'
_diffrn_ambient_temperature 296(2)
_diffrn_measured_fraction_theta_full 0.968
_diffrn_measured_fraction_theta_max 0.968
_diffrn_radiation_monochromator graphite
_diffrn_radiation_source 'fine-focus sealed tube'
_diffrn_radiation_type MoK\a
_diffrn_radiation_wavelength 0.71073
_diffrn_reflns_av_R_equivalents 0.0251
_diffrn_reflns_av_sigmaI/netI 0.0316
_diffrn_reflns_limit_h_max 33
_diffrn_reflns_limit_h_min -31
_diffrn_reflns_limit_k_max 13
_diffrn_reflns_limit_k_min -12
_diffrn_reflns_limit_l_max 33
_diffrn_reflns_limit_l_min -19
_diffrn_reflns_number 18009
_diffrn_reflns_theta_full 27.66
_diffrn_reflns_theta_max 27.66
_diffrn_reflns_theta_min 1.68
_exptl_absorpt_coefficient_mu 22.833
_exptl_crystal_density_diffrn 3.917
_exptl_crystal_density_method 'not measured'
_exptl_crystal_F_000 6520
_refine_diff_density_max 2.626
_refine_diff_density_min -3.734
_refine_diff_density_rms 0.656
_refine_ls_extinction_method none
_refine_ls_goodness_of_fit_ref 1.088
_refine_ls_hydrogen_treatment mixed
_refine_ls_matrix_type full
_refine_ls_number_parameters 483
_refine_ls_number_reflns 7055
_refine_ls_number_restraints 1002
_refine_ls_restrained_S_all 1.019
_refine_ls_R_factor_all 0.0337
_refine_ls_R_factor_gt 0.0268
_refine_ls_shift/su_max 0.014
_refine_ls_shift/su_mean 0.002
_refine_ls_structure_factor_coef Fsqd
_refine_ls_weighting_details 'calc w=1/[\s^2^(Fo^2^)+(0.0790P)^2^+21.8646P] where P=(Fo^2^+2Fc^2^)/3'
_refine_ls_weighting_scheme calc
_refine_ls_wR_factor_gt 0.0846
_refine_ls_wR_factor_ref 0.1113
_reflns_number_gt 6378
_reflns_number_total 7055
_reflns_threshold_expression >2sigma(I)
_cod_data_source_file ic500062j_si_002.cif
_cod_data_source_block compound_2
_cod_depositor_comments 'Adding full bibliography for 4338332--4338336.cif.'
_cod_original_sg_symbol_H-M C2/c
_cod_database_code 4338334

loop_
_symmetry_equiv_pos_as_xyz
'x, y, z'
'-x, y, -z+1/2'
'x+1/2, y+1/2, z'
'-x+1/2, y+1/2, -z+1/2'
'-x, -y, -z'
'x, -y, z-1/2'
'-x+1/2, -y+1/2, -z'
'x+1/2, -y+1/2, z-1/2'

loop_
_atom_site_label
_atom_site_type_symbol
_atom_site_fract_x
_atom_site_fract_y
_atom_site_fract_z
_atom_site_U_iso_or_equiv
_atom_site_adp_type
_atom_site_occupancy
_atom_site_symmetry_multiplicity
_atom_site_calc_flag
_atom_site_refinement_flags
C1 C 0.23748(19) 0.6373(5) 0.4391(2) 0.0138(11) Uani 1 1 d U
H1 H 0.2140 0.6760 0.4063 0.017 Uiso 1 1 calc R
C2 C 0.2924(2) 0.6774(5) 0.4601(2) 0.0163(12) Uani 1 1 d U
H2 H 0.3055 0.7427 0.4422 0.020 Uiso 1 1 calc R
C3 C 0.32722(19) 0.6172(5) 0.5086(2) 0.0162(12) Uani 1 1 d U
H3 H 0.3641 0.6423 0.5236 0.019 Uiso 1 1 calc R
C4 C 0.3064(2) 0.5174(5) 0.5351(2) 0.0141(11) Uani 1 1 d U
H4 H 0.3290 0.4761 0.5676 0.017 Uiso 1 1 calc R
C5 C 0.25233(19) 0.4846(5) 0.5111(2) 0.0125(10) Uani 1 1 d U
C6 C 0.22249(18) 0.3896(5) 0.5367(2) 0.0114(10) Uani 1 1 d U
C7 C 0.2469(2) 0.3050(5) 0.5811(2) 0.0147(11) Uani 1 1 d U
H7 H 0.2851 0.3016 0.5982 0.018 Uiso 1 1 calc R
C8 C 0.21248(19) 0.2246(5) 0.5995(2) 0.0108(10) Uani 1 1 d U
C9 C 0.2349(2) 0.1285(5) 0.6450(2) 0.0159(11) Uani 1 1 d U
C10 C 0.2873(2) 0.1355(5) 0.6852(2) 0.0160(11) Uani 1 1 d U
H10 H 0.3092 0.2096 0.6871 0.019 Uiso 1 1 calc R
C11 C 0.3070(2) 0.0320(5) 0.7224(2) 0.0138(11) Uani 1 1 d U
H11 H 0.3423 0.0364 0.7493 0.017 Uiso 1 1 calc R
C12 C 0.2748(2) -0.0762(5) 0.7197(2) 0.0180(12) Uani 1 1 d U
H12 H 0.2879 -0.1468 0.7440 0.022 Uiso 1 1 calc R
C13 C 0.2218(2) -0.0788(5) 0.6798(2) 0.0186(12) Uani 1 1 d U
H13 H 0.1989 -0.1507 0.6783 0.022 Uiso 1 1 calc R
C14 C 0.1541(2) 0.2400(5) 0.5744(2) 0.0145(11) Uani 1 1 d U
H14 H 0.1305 0.1947 0.5887 0.017 Uiso 1 1 calc R
C15 C 0.13293(18) 0.3220(5) 0.52891(19) 0.0110(9) Uani 1 1 d U
C16 C 0.07533(18) 0.3487(5) 0.49581(19) 0.0107(10) Uani 1 1 d U
C17 C 0.0312(2) 0.2886(5) 0.5065(2) 0.0131(10) Uani 1 1 d U
H17 H 0.0372 0.2246 0.5342 0.016 Uiso 1 1 calc R
C18 C -0.02179(19) 0.3274(5) 0.4746(2) 0.0134(10) Uani 1 1 d U
H18 H -0.0520 0.2877 0.4801 0.016 Uiso 1 1 calc R
C19 C -0.0297(2) 0.4230(5) 0.4352(2) 0.0163(12) Uani 1 1 d U
H19 H -0.0651 0.4520 0.4146 0.020 Uiso 1 1 calc R
C20 C 0.0155(2) 0.4762(5) 0.4265(2) 0.0138(11) Uani 1 1 d U
H20 H 0.0098 0.5402 0.3988 0.017 Uiso 1 1 calc R
Cu1 Cu 0.13707(2) 0.49661(6) 0.44345(2) 0.00953(13) Uani 1 1 d .
N1 N 0.21729(16) 0.5447(4) 0.46457(17) 0.0108(9) Uani 1 1 d U
N2 N 0.06710(15) 0.4414(4) 0.45537(17) 0.0103(9) Uani 1 1 d U
N3 N 0.16780(15) 0.3907(4) 0.50981(16) 0.0111(9) Uani 1 1 d U
N4 N 0.20362(17) 0.0198(4) 0.64389(18) 0.0141(9) Uani 1 1 d U
O1 O 0.06592(14) 0.2691(3) 0.26539(15) 0.0141(9) Uani 1 1 d U
O2 O 0.01048(12) 0.0714(3) 0.30862(13) 0.0085(7) Uani 1 1 d U
O3 O 0.00923(12) 0.3087(3) 0.33453(14) 0.0102(8) Uani 1 1 d U
O4 O 0.12373(13) 0.3400(3) 0.37842(15) 0.0132(8) Uani 1 1 d U
O5 O -0.03650(13) 0.1206(3) 0.37906(14) 0.0114(8) Uani 1 1 d U
O6 O -0.10526(14) 0.3202(4) 0.32277(15) 0.0150(9) Uani 1 1 d U
O7 O -0.03946(12) -0.1285(3) 0.35488(13) 0.0097(8) Uani 1 1 d U
O8 O -0.09058(13) -0.3709(3) 0.33826(15) 0.0152(9) Uani 1 1 d U
O9 O -0.14158(13) -0.1688(3) 0.26973(14) 0.0113(8) Uani 1 1 d U
O10 O -0.06262(12) -0.1269(3) 0.23255(13) 0.0089(7) Uani 1 1 d U
O11 O -0.21380(15) -0.0014(3) 0.19304(16) 0.0164(9) Uani 1 1 d U
O12 O -0.08876(13) -0.3657(3) 0.23108(14) 0.0113(8) Uani 1 1 d U
O13 O -0.00544(12) -0.3105(3) 0.18834(14) 0.0093(8) Uani 1 1 d U
O14 O -0.10864(12) -0.3820(3) 0.11581(13) 0.0102(8) Uani 1 1 d U
O15 O -0.03176(13) -0.0468(4) 0.03756(13) 0.0116(8) Uani 1 1 d U
O16 O -0.07388(12) 0.1308(3) 0.09319(14) 0.0100(8) Uani 1 1 d U
O17 O -0.12445(12) 0.0877(3) 0.16708(13) 0.0073(7) Uani 1 1 d U
O18 O -0.11059(13) 0.0779(3) 0.27327(14) 0.0127(8) Uani 1 1 d U
O19 O -0.15244(12) -0.1792(3) 0.15743(14) 0.0091(7) Uani 1 1 d U
O20 O -0.06777(12) -0.1305(3) 0.12266(13) 0.0108(8) Uani 1 1 d U
O21 O 0.68007(15) 0.9086(4) 0.12098(18) 0.0292(12) Uani 1 1 d .
O22 O 0.89352(16) 0.9503(4) 0.92844(17) 0.0254(11) Uani 1 1 d .
O23 O 0.0000 0.4767(10) 0.2500 0.063(3) Uani 1 2 d SU
W1 W 0.075042(7) 0.226548(18) 0.340607(8) 0.00769(4) Uani 1 1 d .
W2 W -0.145165(7) -0.043291(18) 0.208474(8) 0.00777(4) Uani 1 1 d .
W3 W -0.062188(7) 0.209685(19) 0.307627(8) 0.00792(4) Uani 1 1 d .
W4 W -0.022104(7) -0.009853(19) 0.105989(8) 0.00836(4) Uani 1 1 d .
W5 W -0.078364(7) -0.270968(18) 0.172274(8) 0.00839(4) Uani 1 1 d .
W6 W -0.072287(7) -0.253492(19) 0.299401(8) 0.00870(4) Uani 1 1 d .

loop_
_atom_site_aniso_label
_atom_site_aniso_U_11
_atom_site_aniso_U_22
_atom_site_aniso_U_33
_atom_site_aniso_U_23
_atom_site_aniso_U_13
_atom_site_aniso_U_12
C1 0.0124(17) 0.017(2) 0.0121(19) 0.0036(17) 0.0038(16) -0.0012(16)
C2 0.0164(19) 0.018(2) 0.0118(19) -0.0002(18) 0.0021(17) -0.0041(18)
C3 0.0095(18) 0.021(2) 0.016(2) 0.0059(19) 0.0017(16) 0.0010(17)
C4 0.0147(18) 0.019(2) 0.0096(17) 0.0049(17) 0.0056(15) 0.0000(17)
C5 0.0121(17) 0.018(2) 0.0083(17) 0.0010(16) 0.0046(15) 0.0014(16)
C6 0.0106(15) 0.0153(19) 0.0119(16) -0.0029(16) 0.0085(14) 0.0008(15)
C7 0.0131(17) 0.0113(18) 0.0169(19) 0.0000(17) 0.0014(16) 0.0021(16)
C8 0.0123(17) 0.0139(19) 0.0087(17) 0.0032(15) 0.0068(14) 0.0027(15)
C9 0.0127(17) 0.0147(19) 0.0166(19) 0.0067(17) 0.0002(16) 0.0008(16)
C10 0.0124(18) 0.0118(19) 0.020(2) 0.0024(18) 0.0006(16) 0.0004(16)
C11 0.0125(17) 0.020(2) 0.0108(18) 0.0006(17) 0.0061(15) 0.0046(17)
C12 0.020(2) 0.015(2) 0.017(2) 0.0044(18) 0.0037(18) 0.0050(18)
C13 0.020(2) 0.012(2) 0.021(2) 0.0032(19) 0.0046(18) 0.0031(18)
C14 0.0089(16) 0.0118(18) 0.022(2) 0.0038(17) 0.0047(16) 0.0019(15)
C15 0.0120(15) 0.0149(17) 0.0105(15) -0.0037(15) 0.0098(13) 0.0006(15)
C16 0.0115(16) 0.0138(18) 0.0102(16) -0.0010(16) 0.0082(14) -0.0022(15)
C17 0.0171(18) 0.0134(19) 0.0125(18) 0.0048(16) 0.0097(15) 0.0002(16)
C18 0.0134(16) 0.014(2) 0.0174(19) -0.0039(17) 0.0112(15) -0.0034(16)
C19 0.0129(18) 0.013(2) 0.016(2) -0.0054(18) -0.0034(17) -0.0004(17)
C20 0.0122(18) 0.0122(19) 0.0150(19) -0.0034(17) 0.0022(16) -0.0003(16)
Cu1 0.0066(2) 0.0103(2) 0.0101(2) 0.0019(2) 0.0009(2) 0.0009(2)
N1 0.0137(15) 0.0129(17) 0.0088(15) 0.0001(14) 0.0077(13) 0.0003(14)
N2 0.0085(14) 0.0087(15) 0.0133(15) -0.0018(14) 0.0035(13) 0.0026(13)
N3 0.0123(14) 0.0146(16) 0.0085(14) 0.0024(14) 0.0063(12) 0.0023(14)
N4 0.0194(16) 0.0172(18) 0.0117(16) 0.0018(15) 0.0132(13) 0.0038(15)
O1 0.0119(14) 0.0086(15) 0.0159(17) -0.0011(13) -0.0025(13) 0.0015(12)
O2 0.0075(11) 0.0120(14) 0.0090(12) 0.0045(12) 0.0067(10) -0.0005(11)
O3 0.0086(12) 0.0092(14) 0.0114(13) -0.0046(12) 0.0015(11) -0.0043(11)
O4 0.0072(13) 0.0127(15) 0.0147(15) -0.0011(13) -0.0028(12) -0.0011(12)
O5 0.0085(12) 0.0125(15) 0.0119(14) -0.0009(13) 0.0016(11) -0.0012(12)
O6 0.0124(14) 0.0151(16) 0.0135(16) -0.0016(14) -0.0005(13) 0.0066(13)
O7 0.0106(12) 0.0118(15) 0.0082(13) -0.0007(12) 0.0050(11) -0.0002(12)
O8 0.0099(14) 0.0130(16) 0.0213(17) -0.0018(14) 0.0037(13) -0.0020(13)
O9 0.0098(12) 0.0157(15) 0.0101(13) 0.0011(13) 0.0055(11) -0.0046(12)
O10 0.0078(12) 0.0106(14) 0.0084(13) -0.0005(12) 0.0030(10) -0.0008(11)
O11 0.0139(15) 0.0119(15) 0.0182(17) 0.0012(14) -0.0014(14) 0.0025(13)
O12 0.0100(13) 0.0118(15) 0.0128(14) -0.0037(13) 0.0045(11) -0.0014(12)
O13 0.0071(12) 0.0108(15) 0.0113(14) -0.0028(12) 0.0048(11) 0.0034(11)
O14 0.0104(13) 0.0111(15) 0.0100(14) -0.0007(12) 0.0047(11) 0.0016(12)
O15 0.0125(13) 0.0194(17) 0.0058(13) -0.0004(13) 0.0069(11) 0.0005(13)
O16 0.0073(13) 0.0104(15) 0.0102(14) -0.0002(13) 0.0002(11) -0.0023(12)
O17 0.0073(12) 0.0108(14) 0.0059(12) -0.0005(12) 0.0049(10) -0.0038(11)
O18 0.0077(13) 0.0126(15) 0.0125(14) -0.0036(13) -0.0033(12) -0.0018(12)
O19 0.0074(12) 0.0093(14) 0.0114(13) -0.0001(12) 0.0042(11) 0.0001(11)
O20 0.0090(12) 0.0130(15) 0.0100(14) -0.0018(12) 0.0028(11) -0.0025(12)
O21 0.0174(17) 0.037(2) 0.032(2) -0.0109(19) 0.0056(16) -0.0110(17)
O22 0.0200(17) 0.037(2) 0.0202(18) -0.0033(18) 0.0080(15) 0.0044(17)
O23 0.060(4) 0.082(5) 0.046(4) 0.000 0.018(4) 0.000
W1 0.00686(7) 0.00819(8) 0.00789(8) -0.00101(6) 0.00238(6) -0.00037(6)
W2 0.00563(7) 0.00900(8) 0.00880(8) 0.00024(7) 0.00263(6) -0.00014(6)
W3 0.00679(7) 0.00927(8) 0.00781(8) -0.00064(6) 0.00265(6) 0.00102(6)
W4 0.00814(7) 0.01056(8) 0.00668(8) -0.00082(7) 0.00294(6) -0.00056(6)
W5 0.00695(7) 0.00821(8) 0.00952(8) -0.00171(7) 0.00221(6) -0.00062(6)
W6 0.00715(7) 0.00958(8) 0.00941(8) 0.00161(7) 0.00293(6) -0.00050(6)

loop_
_atom_type_symbol
_atom_type_description
_atom_type_scat_dispersion_real
_atom_type_scat_dispersion_imag
_atom_type_scat_source
C C 0.0033 0.0016 'International Tables Vol C Tables 4.2.6.8 and 6.1.1.4'
H H 0.0000 0.0000 'International Tables Vol C Tables 4.2.6.8 and 6.1.1.4'
N N 0.0061 0.0033 'International Tables Vol C Tables 4.2.6.8 and 6.1.1.4'
O O 0.0106 0.0060 'International Tables Vol C Tables 4.2.6.8 and 6.1.1.4'
Cu Cu 0.3201 1.2651 'International Tables Vol C Tables 4.2.6.8 and 6.1.1.4'
W W -0.8490 6.8722 'International Tables Vol C Tables 4.2.6.8 and 6.1.1.4'

loop_
_geom_angle_atom_site_label_1
_geom_angle_atom_site_label_2
_geom_angle_atom_site_label_3
_geom_angle
_geom_angle_site_symmetry_1
_geom_angle_site_symmetry_3
N1 C1 C2 122.1(4) . .
N1 C1 H1 118.9 . .
C2 C1 H1 118.9 . .
C3 C2 C1 118.3(5) . .
C3 C2 H2 120.9 . .
C1 C2 H2 120.9 . .
C2 C3 C4 119.9(4) . .
C2 C3 H3 120.1 . .
C4 C3 H3 120.1 . .
C5 C4 C3 117.4(4) . .
C5 C4 H4 121.3 . .
C3 C4 H4 121.3 . .
C4 C5 N1 123.6(5) . .
C4 C5 C6 124.0(4) . .
N1 C5 C6 112.0(4) . .
N3 C6 C7 121.7(5) . .
N3 C6 C5 112.2(4) . .
C7 C6 C5 126.1(4) . .
C6 C7 C8 118.0(4) . .
C6 C7 H7 121.0 . .
C8 C7 H7 121.0 . .
C7 C8 C14 118.7(4) . .
C7 C8 C9 121.7(4) . .
C14 C8 C9 119.6(5) . .
N4 C9 C10 118.6(4) . .
N4 C9 C8 116.7(4) . .
C10 C9 C8 124.4(5) . .
C9 C10 C11 119.9(5) . .
C9 C10 H10 120.0 . .
C11 C10 H10 120.0 . .
C12 C11 C10 120.0(4) . .
C12 C11 H11 120.0 . .
C10 C11 H11 120.0 . .
C11 C12 C13 118.7(5) . .
C11 C12 H12 120.6 . .
C13 C12 H12 120.6 . .
N4 C13 C12 120.8(5) . .
N4 C13 H13 119.6 . .
C12 C13 H13 119.6 . .
C15 C14 C8 119.7(5) . .
C15 C14 H14 120.2 . .
C8 C14 H14 120.2 . .
N3 C15 C14 119.5(4) . .
N3 C15 C16 111.6(4) . .
C14 C15 C16 128.9(5) . .
N2 C16 C17 121.6(4) . .
N2 C16 C15 115.4(4) . .
C17 C16 C15 122.9(4) . .
C18 C17 C16 117.9(5) . .
C18 C17 H17 121.0 . .
C16 C17 H17 121.0 . .
C19 C18 C17 120.1(5) . .
C19 C18 H18 119.9 . .
C17 C18 H18 119.9 . .
C18 C19 C20 118.7(4) . .
C18 C19 H19 120.6 . .
C20 C19 H19 120.6 . .
N2 C20 C19 123.5(5) . .
N2 C20 H20 118.2 . .
C19 C20 H20 118.2 . .
O14 Cu1 N3 173.16(16) 2_565 .
O14 Cu1 N2 100.34(15) 2_565 .
N3 Cu1 N2 80.39(17) . .
O14 Cu1 N1 97.82(15) 2_565 .
N3 Cu1 N1 79.99(17) . .
N2 Cu1 N1 157.29(17) . .
O14 Cu1 O4 87.42(14) 2_565 .
N3 Cu1 O4 99.40(15) . .
N2 Cu1 O4 89.76(15) . .
N1 Cu1 O4 104.62(15) . .
C1 N1 C5 118.7(4) . .
C1 N1 Cu1 125.1(3) . .
C5 N1 Cu1 116.0(3) . .
C20 N2 C16 118.1(4) . .
C20 N2 Cu1 128.6(4) . .
C16 N2 Cu1 113.2(3) . .
C6 N3 C15 121.7(4) . .
C6 N3 Cu1 119.7(4) . .
C15 N3 Cu1 118.5(3) . .
C13 N4 C9 122.0(4) . .
W1 O1 W3 148.3(2) . 2
W1 O2 W4 94.15(11) . 2
W1 O2 W3 94.35(12) . .
W4 O2 W3 94.05(13) 2 .
W1 O3 W3 120.86(17) . .
W1 O4 Cu1 141.4(2) . .
W3 O5 W4 119.63(19) . 2
W6 O7 W4 150.9(2) . 2
W6 O9 W2 112.70(18) . .
W5 O10 W2 98.32(11) . .
W5 O10 W6 96.55(13) . .
W2 O10 W6 94.82(13) . .
W5 O12 W6 110.80(17) . .
W5 O13 W6 150.4(2) . 2
W5 O14 Cu1 177.0(2) . 2_545
W4 O16 W1 116.34(15) . 2
W2 O17 W1 152.25(16) . 2
W3 O18 W2 151.4(2) . .
W2 O19 W5 110.27(14) . .
W4 O20 W5 149.39(16) . .
O4 W1 O3 102.50(15) . .
O4 W1 O1 102.89(16) . .
O3 W1 O1 91.24(16) . .
O4 W1 O16 94.37(15) . 2
O3 W1 O16 90.59(15) . 2
O1 W1 O16 161.81(14) . 2
O4 W1 O17 99.28(14) . 2
O3 W1 O17 158.15(13) . 2
O1 W1 O17 85.53(14) . 2
O16 W1 O17 86.06(14) 2 2
O4 W1 O2 168.35(16) . .
O3 W1 O2 74.87(13) . .
O1 W1 O2 88.58(13) . .
O16 W1 O2 74.44(12) 2 .
O17 W1 O2 83.45(12) 2 .
O11 W2 O19 100.05(15) . .
O11 W2 O17 99.53(16) . .
O19 W2 O17 96.52(15) . .
O11 W2 O9 95.90(16) . .
O19 W2 O9 92.15(15) . .
O17 W2 O9 160.68(12) . .
O11 W2 O18 99.62(16) . .
O19 W2 O18 159.96(13) . .
O17 W2 O18 83.93(14) . .
O9 W2 O18 82.08(14) . .
O11 W2 O10 170.49(15) . .
O19 W2 O10 76.15(12) . .
O17 W2 O10 89.63(13) . .
O9 W2 O10 75.70(13) . .
O18 W2 O10 83.82(13) . .
O11 W2 W5 136.28(12) . .
O19 W2 W5 36.74(9) . .
O17 W2 W5 93.67(10) . .
O9 W2 W5 83.01(11) . .
O18 W2 W5 123.23(10) . .
O10 W2 W5 39.41(8) . .
O11 W2 W6 128.52(13) . .
O19 W2 W6 84.46(9) . .
O17 W2 W6 131.17(9) . .
O9 W2 W6 32.69(9) . .
O18 W2 W6 80.35(9) . .
O10 W2 W6 43.02(9) . .
W5 W2 W6 59.376(7) . .
O6 W3 O18 101.31(16) . .
O6 W3 O1 101.02(16) . 2
O18 W3 O1 88.24(15) . 2
O6 W3 O5 97.73(16) . .
O18 W3 O5 93.64(14) . .
O1 W3 O5 160.41(15) 2 .
O6 W3 O3 100.77(15) . .
O18 W3 O3 157.72(15) . .
O1 W3 O3 84.64(14) 2 .
O5 W3 O3 86.34(14) . .
O6 W3 O2 166.28(13) . .
O18 W3 O2 88.84(13) . .
O1 W3 O2 88.39(13) 2 .
O5 W3 O2 72.17(13) . .
O3 W3 O2 69.92(12) . .
O15 W4 O20 101.93(16) . .
O15 W4 O16 98.20(15) . .
O20 W4 O16 94.02(15) . .
O15 W4 O5 100.31(16) . 2
O20 W4 O5 156.97(14) . 2
O16 W4 O5 88.64(14) . 2
O15 W4 O7 100.89(15) . 2
O20 W4 O7 86.93(14) . 2
O16 W4 O7 160.26(14) . 2
O5 W4 O7 83.09(13) 2 2
O15 W4 O2 171.11(15) . 2
O20 W4 O2 84.54(14) . 2
O16 W4 O2 75.06(13) . 2
O5 W4 O2 74.05(14) 2 2
O7 W4 O2 85.42(12) 2 2
O14 W5 O13 100.01(15) . .
O14 W5 O12 100.05(15) . .
O13 W5 O12 97.39(15) . .
O14 W5 O20 93.49(14) . .
O13 W5 O20 86.73(14) . .
O12 W5 O20 164.89(15) . .
O14 W5 O19 90.95(13) . .
O13 W5 O19 165.49(14) . .
O12 W5 O19 89.96(14) . .
O20 W5 O19 83.10(14) . .
O14 W5 O10 166.18(13) . .
O13 W5 O10 93.75(13) . .
O12 W5 O10 79.40(14) . .
O20 W5 O10 85.84(14) . .
O19 W5 O10 75.25(12) . .
O14 W5 W6 135.04(12) . .
O13 W5 W6 95.64(11) . .
O12 W5 W6 35.86(10) . .
O20 W5 W6 129.45(10) . .
O19 W5 W6 82.99(10) . .
O10 W5 W6 43.61(10) . .
O14 W5 W2 123.94(10) . .
O13 W5 W2 135.16(10) . .
O12 W5 W2 84.37(11) . .
O20 W5 W2 82.52(10) . .
O19 W5 W2 32.99(9) . .
O10 W5 W2 42.27(8) . .
W6 W5 W2 60.764(6) . .
O8 W6 O7 100.38(16) . .
O8 W6 O9 97.78(15) . .
O7 W6 O9 96.52(14) . .
O8 W6 O12 94.94(16) . .
O7 W6 O12 161.64(15) . .
O9 W6 O12 91.34(14) . .
O8 W6 O13 99.74(15) . 2
O7 W6 O13 84.78(14) . 2
O9 W6 O13 161.90(15) . 2
O12 W6 O13 82.69(13) . 2
O8 W6 O10 166.54(13) . .
O7 W6 O10 92.52(13) . .
O9 W6 O10 76.77(14) . .
O12 W6 O10 73.11(13) . .
O13 W6 O10 85.14(13) 2 .
O8 W6 W5 128.20(12) . .
O7 W6 W5 130.88(11) . .
O9 W6 W5 84.91(11) . .
O12 W6 W5 33.33(10) . .
O13 W6 W5 80.73(10) 2 .
O10 W6 W5 39.84(8) . .
O8 W6 W2 131.54(11) . .
O7 W6 W2 95.33(10) . .
O9 W6 W2 34.61(11) . .
O12 W6 W2 81.79(9) . .
O13 W6 W2 127.31(10) 2 .
O10 W6 W2 42.17(8) . .
W5 W6 W2 59.860(6) . .

loop_
_geom_bond_atom_site_label_1
_geom_bond_atom_site_label_2
_geom_bond_distance
_geom_bond_site_symmetry_2
C1 N1 1.342(7) .
C1 C2 1.391(7) .
C1 H1 0.9300 .
C2 C3 1.390(7) .
C2 H2 0.9300 .
C3 C4 1.418(8) .
C3 H3 0.9300 .
C4 C5 1.357(7) .
C4 H4 0.9300 .
C5 N1 1.359(6) .
C5 C6 1.513(7) .
C6 N3 1.339(5) .
C6 C7 1.383(7) .
C7 C8 1.400(8) .
C7 H7 0.9300 .
C8 C14 1.427(6) .
C8 C9 1.469(7) .
C9 N4 1.361(7) .
C9 C10 1.385(6) .
C10 C11 1.387(7) .
C10 H10 0.9300 .
C11 C12 1.363(8) .
C11 H11 0.9300 .
C12 C13 1.393(7) .
C12 H12 0.9300 .
C13 N4 1.325(7) .
C13 H13 0.9300 .
C14 C15 1.374(7) .
C14 H14 0.9300 .
C15 N3 1.352(7) .
C15 C16 1.458(6) .
C16 N2 1.354(6) .
C16 C17 1.398(7) .
C17 C18 1.383(6) .
C17 H17 0.9300 .
C18 C19 1.357(7) .
C18 H18 0.9300 .
C19 C20 1.371(8) .
C19 H19 0.9300 .
C20 N2 1.326(6) .
C20 H20 0.9300 .
Cu1 O14 1.886(3) 2_565
Cu1 N3 1.924(4) .
Cu1 N2 2.009(4) .
Cu1 N1 2.010(4) .
Cu1 O4 2.230(4) .
O1 W1 1.892(4) .
O1 W3 1.920(4) 2
O2 W1 2.230(3) .
O2 W4 2.241(3) 2
O2 W3 2.333(3) .
O3 W1 1.849(3) .
O3 W3 2.000(3) .
O4 W1 1.729(3) .
O5 W3 1.928(3) .
O5 W4 1.944(3) 2
O6 W3 1.712(4) .
O7 W6 1.867(3) .
O7 W4 1.967(3) 2
O8 W6 1.713(4) .
O9 W6 1.889(3) .
O9 W2 1.987(3) .
O10 W5 2.052(3) .
O10 W2 2.174(3) .
O10 W6 2.209(3) .
O11 W2 1.728(4) .
O12 W5 1.871(4) .
O12 W6 1.994(3) .
O13 W5 1.826(3) .
O13 W6 2.004(3) 2
O14 W5 1.778(3) .
O14 Cu1 1.886(3) 2_545
O15 W4 1.710(3) .
O16 W4 1.903(3) .
O16 W1 1.950(4) 2
O17 W2 1.881(3) .
O17 W1 1.953(3) 2
O18 W3 1.831(3) .
O18 W2 2.000(3) .
O19 W2 1.856(3) .
O19 W5 2.040(3) .
O20 W4 1.845(3) .
O20 W5 1.982(4) .
W1 O16 1.950(4) 2
W1 O17 1.953(3) 2
W2 W5 3.1982(3) .
W2 W6 3.2271(3) .
W3 O1 1.920(4) 2
W4 O5 1.944(3) 2
W4 O7 1.967(3) 2
W4 O2 2.241(3) 2
W5 W6 3.1824(3) .
W6 O13 2.004(3) 2
